data_1503614
loop_
_publ_author_name
'Sankar, Kuppusamy'
'Rahman, Hasibur'
'Das, Pragna P.'
'Bhimireddy, Eswar'
'Sridhar, B.'
'Mohapatra, Debendra K.'

_publ_section_title
;
 Practical syntheses of proposed and revised manzacidin B and their
 congeners.
;
_journal_issue 4
_journal_name_full 'Organic letters'
_journal_page_first 1082
_journal_page_last 1085
_journal_paper_doi 10.1021/ol203466m
_journal_volume 14
_journal_year 2012
_chemical_absolute_configuration rmad
_chemical_formula_moiety 'C16 H25 Cl3 N2 O5'
_chemical_formula_sum 'C16 H25 Cl3 N2 O5'
_chemical_formula_weight 431.73
_chemical_name_systematic
; 
 ? 
;
_space_group_IT_number 4
_symmetry_cell_setting monoclinic
_symmetry_space_group_name_Hall 'P 2yb'
_symmetry_space_group_name_H-M 'P 1 21 1'
_atom_sites_solution_hydrogens geom
_atom_sites_solution_primary direct
_atom_sites_solution_secondary difmap
_audit_creation_method SHELXL-97
_cell_angle_alpha 90.00
_cell_angle_beta 105.426(3)
_cell_angle_gamma 90.00
_cell_formula_units_Z 2
_cell_length_a 11.567(3)
_cell_length_b 6.2104(14)
_cell_length_c 15.200(3)
_cell_measurement_reflns_used 3959
_cell_measurement_temperature 294(2)
_cell_measurement_theta_max 26.71
_cell_measurement_theta_min 2.57
_cell_volume 1052.6(4)
_computing_cell_refinement 'SAINT (Bruker, 2001)'
_computing_data_collection 'SMART (Bruker, 2001)'
_computing_data_reduction SAINT
_computing_molecular_graphics 'SHELXTL/PC (Sheldrick, 1990)'
_computing_publication_material SHELXL97
_computing_structure_refinement 'SHELXL-97 (Sheldrick, 2008)'
_computing_structure_solution 'SHELXS-97 (Sheldrick, 2008)'
_diffrn_ambient_temperature 294(2)
_diffrn_measured_fraction_theta_full 0.996
_diffrn_measured_fraction_theta_max 0.996
_diffrn_measurement_device 'Bruker SMART APEX CCD area-detector'
_diffrn_measurement_device_type 'CCD Area Detector'
_diffrn_measurement_method '\w scan'
_diffrn_radiation_monochromator graphite
_diffrn_radiation_source 'fine-focus sealed tube'
_diffrn_radiation_type MoK\a
_diffrn_radiation_wavelength 0.71073
_diffrn_reflns_av_R_equivalents 0.0246
_diffrn_reflns_av_sigmaI/netI 0.0369
_diffrn_reflns_limit_h_max 13
_diffrn_reflns_limit_h_min -13
_diffrn_reflns_limit_k_max 7
_diffrn_reflns_limit_k_min -7
_diffrn_reflns_limit_l_max 17
_diffrn_reflns_limit_l_min -18
_diffrn_reflns_number 7486
_diffrn_reflns_theta_full 25.00
_diffrn_reflns_theta_max 25.00
_diffrn_reflns_theta_min 1.83
_diffrn_standards_number 0
_exptl_absorpt_coefficient_mu 0.463
_exptl_absorpt_correction_type none
_exptl_crystal_colour colorless
_exptl_crystal_density_diffrn 1.362
_exptl_crystal_density_method 'not measured'
_exptl_crystal_description needle
_exptl_crystal_F_000 452
_exptl_crystal_size_max 0.17
_exptl_crystal_size_mid 0.14
_exptl_crystal_size_min 0.09
_refine_diff_density_max 0.414
_refine_diff_density_min -0.345
_refine_diff_density_rms 0.054
_refine_ls_abs_structure_details 'Flack H D (1983), Acta Cryst. A39, 876-881'
_refine_ls_abs_structure_Flack -0.02(8)
_refine_ls_extinction_method none
_refine_ls_goodness_of_fit_ref 1.076
_refine_ls_hydrogen_treatment mixed
_refine_ls_matrix_type full
_refine_ls_number_parameters 245
_refine_ls_number_reflns 3662
_refine_ls_number_restraints 1
_refine_ls_restrained_S_all 1.076
_refine_ls_R_factor_all 0.0613
_refine_ls_R_factor_gt 0.0482
_refine_ls_shift/su_max 0.001
_refine_ls_shift/su_mean 0.000
_refine_ls_structure_factor_coef Fsqd
_refine_ls_weighting_details 'calc w=1/[\s^2^(Fo^2^)+(0.0648P)^2^+0.2888P] where P=(Fo^2^+2Fc^2^)/3'
_refine_ls_weighting_scheme calc
_refine_ls_wR_factor_gt 0.1170
_refine_ls_wR_factor_ref 0.1253
_reflns_number_gt 3046
_reflns_number_total 3662
_reflns_threshold_expression I>2\s(I)
_cod_data_source_file ol203466m_si_002.cif
_cod_data_source_block ae84m
_cod_original_sg_symbol_H-M 'P 21'
_cod_database_code 1503614

loop_
_symmetry_equiv_pos_as_xyz
'x, y, z'
'-x, y+1/2, -z'

loop_
_atom_site_label
_atom_site_type_symbol
_atom_site_fract_x
_atom_site_fract_y
_atom_site_fract_z
_atom_site_U_iso_or_equiv
_atom_site_adp_type
_atom_site_occupancy
_atom_site_symmetry_multiplicity
_atom_site_calc_flag
_atom_site_refinement_flags
C1 C 0.5522(3) 0.1010(5) 0.8650(2) 0.0415(8) Uani 1 1 d .
C2 C 0.6550(4) 0.0375(6) 1.0134(2) 0.0555(10) Uani 1 1 d .
H2A H 0.6721 -0.1147 1.0098 0.067 Uiso 1 1 calc R
H2B H 0.6593 0.0739 1.0762 0.067 Uiso 1 1 calc R
C3 C 0.7417(3) 0.1739(5) 0.9774(2) 0.0422(8) Uani 1 1 d .
H3 H 0.8171 0.0958 0.9837 0.051 Uiso 1 1 calc R
C4 C 0.7662(3) 0.3922(5) 1.0262(2) 0.0391(7) Uani 1 1 d .
H4 H 0.6916 0.4377 1.0397 0.047 Uiso 1 1 calc R
C5 C 0.8643(3) 0.3841(6) 1.1177(2) 0.0421(7) Uani 1 1 d .
C6 C 0.8808(3) 0.6054(5) 1.1634(2) 0.0461(8) Uani 1 1 d .
H6A H 0.9536 0.6738 1.1572 0.055 Uiso 1 1 calc R
H6B H 0.8131 0.6983 1.1367 0.055 Uiso 1 1 calc R
C7 C 0.8485(3) 0.3571(5) 1.2571(2) 0.0428(8) Uani 1 1 d .
C8 C 0.8395(3) 0.2818(6) 1.3495(2) 0.0546(9) Uani 1 1 d .
C9 C 0.4587(3) 0.2530(7) 0.8131(3) 0.0553(9) Uani 1 1 d .
H9A H 0.3810 0.2046 0.8159 0.083 Uiso 1 1 calc R
H9B H 0.4615 0.2582 0.7506 0.083 Uiso 1 1 calc R
H9C H 0.4735 0.3942 0.8395 0.083 Uiso 1 1 calc R
C10 C 0.5421(4) -0.1248(6) 0.8233(3) 0.0607(10) Uani 1 1 d .
H10A H 0.6036 -0.2154 0.8599 0.091 Uiso 1 1 calc R
H10B H 0.5517 -0.1164 0.7625 0.091 Uiso 1 1 calc R
H10C H 0.4648 -0.1842 0.8211 0.091 Uiso 1 1 calc R
C11 C 0.7330(3) 0.2368(6) 0.8168(2) 0.0451(8) Uani 1 1 d .
C12 C 0.6964(4) 0.2802(7) 0.6510(2) 0.0534(9) Uani 1 1 d .
C13 C 0.7111(6) 0.5191(10) 0.6540(4) 0.1016(18) Uani 1 1 d .
H13A H 0.6411 0.5848 0.6650 0.152 Uiso 1 1 calc R
H13B H 0.7213 0.5690 0.5968 0.152 Uiso 1 1 calc R
H13C H 0.7803 0.5572 0.7022 0.152 Uiso 1 1 calc R
C14 C 0.8044(5) 0.1640(10) 0.6414(3) 0.0877(16) Uani 1 1 d .
H14A H 0.8749 0.2302 0.6799 0.132 Uiso 1 1 calc R
H14B H 0.8078 0.1703 0.5790 0.132 Uiso 1 1 calc R
H14C H 0.8005 0.0164 0.6591 0.132 Uiso 1 1 calc R
C15 C 0.5889(5) 0.2121(12) 0.5763(3) 0.0960(18) Uani 1 1 d .
H15A H 0.5774 0.0595 0.5799 0.144 Uiso 1 1 calc R
H15B H 0.6015 0.2471 0.5181 0.144 Uiso 1 1 calc R
H15C H 0.5190 0.2861 0.5833 0.144 Uiso 1 1 calc R
C16 C 0.9827(3) 0.2929(8) 1.1077(3) 0.0701(12) Uani 1 1 d .
H16A H 1.0439 0.3123 1.1639 0.105 Uiso 1 1 calc R
H16B H 1.0054 0.3669 1.0594 0.105 Uiso 1 1 calc R
H16C H 0.9734 0.1422 1.0936 0.105 Uiso 1 1 calc R
Cl1 Cl 0.97985(12) 0.2889(2) 1.42767(8) 0.0913(4) Uani 1 1 d .
Cl2 Cl 0.74532(15) 0.4604(3) 1.39045(9) 0.1049(5) Uani 1 1 d .
Cl3 Cl 0.78183(19) 0.0218(2) 1.34391(8) 0.1269(7) Uani 1 1 d .
N1 N 0.6760(2) 0.1900(4) 0.88128(17) 0.0393(6) Uani 1 1 d .
N2 N 0.8267(3) 0.2479(5) 1.18629(18) 0.0468(7) Uani 1 1 d .
O1 O 0.8358(2) 0.3033(5) 0.83526(15) 0.0579(7) Uani 1 1 d .
O2 O 0.6628(2) 0.2063(5) 0.73329(15) 0.0559(7) Uani 1 1 d .
O3 O 0.8882(2) 0.5611(4) 1.25842(15) 0.0527(6) Uani 1 1 d .
O4 O 0.7996(2) 0.5578(4) 0.97333(17) 0.0519(6) Uani 1 1 d .
H4O H 0.831(3) 0.500(7) 0.937(3) 0.048(11) Uiso 1 1 d .
O5 O 0.5405(2) 0.0896(4) 0.95496(16) 0.0529(6) Uani 1 1 d .

loop_
_atom_site_aniso_label
_atom_site_aniso_U_11
_atom_site_aniso_U_22
_atom_site_aniso_U_33
_atom_site_aniso_U_23
_atom_site_aniso_U_13
_atom_site_aniso_U_12
C1 0.0442(19) 0.0381(17) 0.0461(18) -0.0010(14) 0.0189(15) -0.0046(14)
C2 0.082(3) 0.046(2) 0.0437(19) 0.0033(17) 0.025(2) -0.0147(19)
C3 0.0488(19) 0.0426(18) 0.0389(17) 0.0037(14) 0.0184(15) 0.0053(15)
C4 0.0401(17) 0.0433(17) 0.0383(17) 0.0060(14) 0.0183(14) 0.0038(14)
C5 0.0404(17) 0.0466(18) 0.0418(18) -0.0009(15) 0.0153(14) 0.0020(15)
C6 0.047(2) 0.0457(19) 0.0451(19) 0.0074(15) 0.0123(15) -0.0039(16)
C7 0.048(2) 0.0430(18) 0.0351(17) 0.0041(15) 0.0072(14) -0.0037(15)
C8 0.076(2) 0.0411(18) 0.045(2) -0.0005(16) 0.0123(17) -0.0152(19)
C9 0.0434(19) 0.057(2) 0.067(2) 0.0009(19) 0.0171(17) 0.0008(18)
C10 0.073(3) 0.0418(19) 0.067(3) -0.0070(18) 0.017(2) -0.0038(19)
C11 0.045(2) 0.053(2) 0.0405(18) -0.0023(15) 0.0164(15) 0.0038(17)
C12 0.071(2) 0.060(2) 0.0322(17) 0.0051(16) 0.0192(16) 0.001(2)
C13 0.151(5) 0.072(3) 0.091(4) 0.015(3) 0.047(4) 0.000(3)
C14 0.099(4) 0.122(5) 0.052(2) 0.009(3) 0.036(2) 0.026(3)
C15 0.096(4) 0.150(5) 0.037(2) 0.005(3) 0.010(2) -0.016(4)
C16 0.044(2) 0.088(3) 0.073(3) -0.005(2) 0.0076(18) 0.020(2)
Cl1 0.0912(8) 0.1087(10) 0.0567(7) 0.0249(6) -0.0102(6) -0.0111(7)
Cl2 0.1346(12) 0.1218(12) 0.0795(8) 0.0342(8) 0.0654(8) 0.0380(10)
Cl3 0.236(2) 0.0814(9) 0.0560(7) 0.0003(6) 0.0256(9) -0.0901(11)
N1 0.0386(14) 0.0490(16) 0.0325(14) -0.0010(12) 0.0135(11) -0.0020(12)
N2 0.0612(17) 0.0397(15) 0.0361(15) 0.0059(12) 0.0071(13) 0.0021(14)
O1 0.0392(14) 0.094(2) 0.0454(13) -0.0079(14) 0.0199(11) -0.0097(14)
O2 0.0512(14) 0.0853(19) 0.0322(12) -0.0004(12) 0.0127(10) -0.0106(13)
O3 0.0765(17) 0.0418(13) 0.0402(13) -0.0002(10) 0.0162(11) -0.0120(12)
O4 0.0698(17) 0.0472(14) 0.0453(14) 0.0059(12) 0.0269(13) -0.0014(12)
O5 0.0607(16) 0.0528(15) 0.0531(14) -0.0019(11) 0.0289(13) -0.0160(12)

loop_
_atom_type_symbol
_atom_type_description
_atom_type_scat_dispersion_real
_atom_type_scat_dispersion_imag
_atom_type_scat_source
C C 0.0033 0.0016 'International Tables Vol C Tables 4.2.6.8 and 6.1.1.4'
H H 0.0000 0.0000 'International Tables Vol C Tables 4.2.6.8 and 6.1.1.4'
N N 0.0061 0.0033 'International Tables Vol C Tables 4.2.6.8 and 6.1.1.4'
O O 0.0106 0.0060 'International Tables Vol C Tables 4.2.6.8 and 6.1.1.4'
Cl Cl 0.1484 0.1585 'International Tables Vol C Tables 4.2.6.8 and 6.1.1.4'

loop_
_geom_angle_atom_site_label_1
_geom_angle_atom_site_label_2
_geom_angle_atom_site_label_3
_geom_angle
O5 C1 C9 107.5(3)
O5 C1 N1 101.1(2)
C9 C1 N1 112.4(3)
O5 C1 C10 109.9(3)
C9 C1 C10 113.3(3)
N1 C1 C10 111.8(3)
O5 C2 C3 104.0(3)
O5 C2 H2A 111.0
C3 C2 H2A 111.0
O5 C2 H2B 111.0
C3 C2 H2B 111.0
H2A C2 H2B 109.0
N1 C3 C2 100.4(3)
N1 C3 C4 113.7(3)
C2 C3 C4 111.9(3)
N1 C3 H3 110.1
C2 C3 H3 110.1
C4 C3 H3 110.1
O4 C4 C3 114.2(2)
O4 C4 C5 106.7(3)
C3 C4 C5 113.8(3)
O4 C4 H4 107.3
C3 C4 H4 107.3
C5 C4 H4 107.3
N2 C5 C16 107.1(3)
N2 C5 C6 102.5(2)
C16 C5 C6 111.8(3)
N2 C5 C4 111.5(3)
C16 C5 C4 112.7(3)
C6 C5 C4 110.7(3)
O3 C6 C5 104.4(2)
O3 C6 H6A 110.9
C5 C6 H6A 110.9
O3 C6 H6B 110.9
C5 C6 H6B 110.9
H6A C6 H6B 108.9
N2 C7 O3 121.2(3)
N2 C7 C8 126.1(3)
O3 C7 C8 112.7(3)
C7 C8 Cl1 110.2(3)
C7 C8 Cl3 111.3(2)
Cl1 C8 Cl3 109.4(2)
C7 C8 Cl2 109.4(3)
Cl1 C8 Cl2 107.0(2)
Cl3 C8 Cl2 109.4(2)
C1 C9 H9A 109.5
C1 C9 H9B 109.5
H9A C9 H9B 109.5
C1 C9 H9C 109.5
H9A C9 H9C 109.5
H9B C9 H9C 109.5
C1 C10 H10A 109.5
C1 C10 H10B 109.5
H10A C10 H10B 109.5
C1 C10 H10C 109.5
H10A C10 H10C 109.5
H10B C10 H10C 109.5
O1 C11 O2 125.5(3)
O1 C11 N1 122.7(3)
O2 C11 N1 111.8(3)
O2 C12 C14 110.5(3)
O2 C12 C13 109.6(4)
C14 C12 C13 113.2(5)
O2 C12 C15 101.6(3)
C14 C12 C15 109.8(4)
C13 C12 C15 111.6(5)
C12 C13 H13A 109.5
C12 C13 H13B 109.5
H13A C13 H13B 109.5
C12 C13 H13C 109.5
H13A C13 H13C 109.5
H13B C13 H13C 109.5
C12 C14 H14A 109.5
C12 C14 H14B 109.5
H14A C14 H14B 109.5
C12 C14 H14C 109.5
H14A C14 H14C 109.5
H14B C14 H14C 109.5
C12 C15 H15A 109.5
C12 C15 H15B 109.5
H15A C15 H15B 109.5
C12 C15 H15C 109.5
H15A C15 H15C 109.5
H15B C15 H15C 109.5
C5 C16 H16A 109.5
C5 C16 H16B 109.5
H16A C16 H16B 109.5
C5 C16 H16C 109.5
H16A C16 H16C 109.5
H16B C16 H16C 109.5
C11 N1 C3 121.1(3)
C11 N1 C1 126.2(3)
C3 N1 C1 111.2(2)
C7 N2 C5 105.4(3)
C11 O2 C12 122.3(3)
C7 O3 C6 103.6(2)
C4 O4 H4O 107(3)
C1 O5 C2 107.7(2)

loop_
_geom_bond_atom_site_label_1
_geom_bond_atom_site_label_2
_geom_bond_distance
C1 O5 1.411(4)
C1 C9 1.493(5)
C1 N1 1.494(4)
C1 C10 1.531(5)
C2 O5 1.421(5)
C2 C3 1.522(5)
C2 H2A 0.9700
C2 H2B 0.9700
C3 N1 1.460(4)
C3 C4 1.535(5)
C3 H3 0.9800
C4 O4 1.421(4)
C4 C5 1.545(5)
C4 H4 0.9800
C5 N2 1.494(4)
C5 C16 1.527(5)
C5 C6 1.529(5)
C6 O3 1.451(4)
C6 H6A 0.9700
C6 H6B 0.9700
C7 N2 1.240(4)
C7 O3 1.345(4)
C7 C8 1.509(5)
C8 Cl1 1.739(4)
C8 Cl3 1.741(4)
C8 Cl2 1.779(4)
C9 H9A 0.9600
C9 H9B 0.9600
C9 H9C 0.9600
C10 H10A 0.9600
C10 H10B 0.9600
C10 H10C 0.9600
C11 O1 1.219(4)
C11 O2 1.325(4)
C11 N1 1.351(4)
C12 O2 1.478(4)
C12 C14 1.483(6)
C12 C13 1.493(7)
C12 C15 1.504(6)
C13 H13A 0.9600
C13 H13B 0.9600
C13 H13C 0.9600
C14 H14A 0.9600
C14 H14B 0.9600
C14 H14C 0.9600
C15 H15A 0.9600
C15 H15B 0.9600
C15 H15C 0.9600
C16 H16A 0.9600
C16 H16B 0.9600
C16 H16C 0.9600
O4 H4O 0.82(4)

loop_
_geom_hbond_atom_site_label_D
_geom_hbond_atom_site_label_H
_geom_hbond_atom_site_label_A
_geom_hbond_distance_DH
_geom_hbond_distance_HA
_geom_hbond_distance_DA
_geom_hbond_angle_DHA
O4 H4O O1 0.82(4) 1.99(4) 2.747(4) 154(4)

loop_
_geom_torsion_atom_site_label_1
_geom_torsion_atom_site_label_2
_geom_torsion_atom_site_label_3
_geom_torsion_atom_site_label_4
_geom_torsion
O5 C2 C3 N1 -29.0(3)
O5 C2 C3 C4 92.0(3)
N1 C3 C4 O4 -40.7(4)
C2 C3 C4 O4 -153.6(3)
N1 C3 C4 C5 -163.5(2)
C2 C3 C4 C5 83.6(4)
O4 C4 C5 N2 168.3(3)
C3 C4 C5 N2 -64.9(3)
O4 C4 C5 C16 -71.2(4)
C3 C4 C5 C16 55.6(4)
O4 C4 C5 C6 54.9(3)
C3 C4 C5 C6 -178.3(3)
N2 C5 C6 O3 16.9(3)
C16 C5 C6 O3 -97.6(3)
C4 C5 C6 O3 135.8(3)
N2 C7 C8 Cl1 116.8(4)
O3 C7 C8 Cl1 -61.0(4)
N2 C7 C8 Cl3 -4.8(5)
O3 C7 C8 Cl3 177.4(3)
N2 C7 C8 Cl2 -125.9(4)
O3 C7 C8 Cl2 56.4(4)
O1 C11 N1 C3 -12.8(5)
O2 C11 N1 C3 168.7(3)
O1 C11 N1 C1 -177.7(3)
O2 C11 N1 C1 3.8(5)
C2 C3 N1 C11 -158.4(3)
C4 C3 N1 C11 81.9(4)
C2 C3 N1 C1 8.6(3)
C4 C3 N1 C1 -111.1(3)
O5 C1 N1 C11 -178.9(3)
C9 C1 N1 C11 -64.6(4)
C10 C1 N1 C11 64.2(4)
O5 C1 N1 C3 14.9(3)
C9 C1 N1 C3 129.2(3)
C10 C1 N1 C3 -102.0(3)
O3 C7 N2 C5 4.9(4)
C8 C7 N2 C5 -172.7(3)
C16 C5 N2 C7 104.5(3)
C6 C5 N2 C7 -13.4(3)
C4 C5 N2 C7 -131.8(3)
O1 C11 O2 C12 -9.0(6)
N1 C11 O2 C12 169.5(3)
C14 C12 O2 C11 64.5(5)
C13 C12 O2 C11 -61.0(5)
C15 C12 O2 C11 -179.1(4)
N2 C7 O3 C6 6.5(4)
C8 C7 O3 C6 -175.6(3)
C5 C6 O3 C7 -14.4(4)
C9 C1 O5 C2 -152.5(3)
N1 C1 O5 C2 -34.5(3)
C10 C1 O5 C2 83.7(3)
C3 C2 O5 C1 41.6(3)
